data_7205069
loop_
_publ_author_name
'Ji, Chang-Chun'
'Li, Jing'
'Li, Yi-Zhi'
'Guo, Zi-Jian'
'Zheng, He-Gen'

_publ_section_title
;
 Solvothermal synthesis, structures and physical properties of four new
 complexes constructed from multi-variant tricarboxylate ligand and
 pyridyl-based ligands
;
_journal_issue 2
_journal_name_full CrystEngComm
_journal_page_first 459
_journal_paper_doi 10.1039/c003986a
_journal_volume 13
_journal_year 2011
_chemical_formula_moiety ' C30 H32 Cd3 O21, 4(H O0.50), 2(H2 O)'
_chemical_formula_sum 'C30 H42 Cd3 O26'
_chemical_formula_weight 1155.84
_chemical_name_systematic
;
?
;
_space_group_IT_number 5
_symmetry_cell_setting monoclinic
_symmetry_space_group_name_Hall 'C 2y'
_symmetry_space_group_name_H-M 'C 1 2 1'
_atom_sites_solution_hydrogens geom
_atom_sites_solution_primary direct
_atom_sites_solution_secondary difmap
_audit_creation_method SHELXL-97
_cell_angle_alpha 90.00
_cell_angle_beta 119.337(2)
_cell_angle_gamma 90.00
_cell_formula_units_Z 2
_cell_length_a 18.984(3)
_cell_length_b 7.3315(11)
_cell_length_c 16.506(3)
_cell_measurement_reflns_used 2017
_cell_measurement_temperature 291(2)
_cell_measurement_theta_max 23.44
_cell_measurement_theta_min 2.15
_cell_volume 2002.7(6)
_computing_cell_refinement SMART
_computing_data_collection 'SMART (Bruker, 2000)'
_computing_data_reduction 'SAINT (Bruker, 2000)'
_computing_molecular_graphics SHELXTL
_computing_publication_material SHELXTL
_computing_structure_refinement SHELXTL
_computing_structure_solution 'SHELXTL (Bruker, 2000)'
_diffrn_ambient_temperature 291(2)
_diffrn_measured_fraction_theta_full 0.996
_diffrn_measured_fraction_theta_max 0.996
_diffrn_measurement_device_type 'Bruker Smart Apex CCD'
_diffrn_measurement_method 'phi and omega scans'
_diffrn_radiation_monochromator graphite
_diffrn_radiation_source 'fine-focus sealed tube'
_diffrn_radiation_type MoK\a
_diffrn_radiation_wavelength 0.71073
_diffrn_reflns_av_R_equivalents 0.0262
_diffrn_reflns_av_sigmaI/netI 0.0786
_diffrn_reflns_limit_h_max 18
_diffrn_reflns_limit_h_min -23
_diffrn_reflns_limit_k_max 9
_diffrn_reflns_limit_k_min -8
_diffrn_reflns_limit_l_max 20
_diffrn_reflns_limit_l_min -11
_diffrn_reflns_number 5434
_diffrn_reflns_theta_full 26.00
_diffrn_reflns_theta_max 26.00
_diffrn_reflns_theta_min 2.16
_exptl_absorpt_coefficient_mu 1.673
_exptl_absorpt_correction_T_max 0.605
_exptl_absorpt_correction_T_min 0.553
_exptl_absorpt_correction_type multi-scan
_exptl_absorpt_process_details 'SADABS; Bruker, 2000'
_exptl_crystal_density_diffrn 1.917
_exptl_crystal_density_method 'not measured'
_exptl_crystal_F_000 1148
_exptl_crystal_size_max 0.36
_exptl_crystal_size_mid 0.32
_exptl_crystal_size_min 0.30
_refine_diff_density_max 1.369
_refine_diff_density_min -1.328
_refine_diff_density_rms 0.114
_refine_ls_abs_structure_details 'Flack H D (1983), Acta Cryst. A39, 876-881'
_refine_ls_abs_structure_Flack 0.02(3)
_refine_ls_extinction_method none
_refine_ls_goodness_of_fit_ref 1.021
_refine_ls_hydrogen_treatment constr
_refine_ls_matrix_type full
_refine_ls_number_parameters 272
_refine_ls_number_reflns 3733
_refine_ls_number_restraints 1
_refine_ls_restrained_S_all 1.021
_refine_ls_R_factor_all 0.0575
_refine_ls_R_factor_gt 0.0467
_refine_ls_shift/su_max 0.000
_refine_ls_shift/su_mean 0.000
_refine_ls_structure_factor_coef Fsqd
_refine_ls_weighting_details 'calc w=1/[\s^2^(Fo^2^)+(0.0411P)^2^+0.0000P] where P=(Fo^2^+2Fc^2^)/3'
_refine_ls_weighting_scheme calc
_refine_ls_wR_factor_gt 0.0810
_refine_ls_wR_factor_ref 0.0823
_reflns_number_gt 2988
_reflns_number_total 3733
_reflns_threshold_expression >2sigma(I)
_cod_data_source_file C003986A.TXT
_cod_data_source_block 80508bm
_cod_depositor_comments
;
The following automatic conversions were performed:
'_symmetry_cell_setting' value 'Monoclinic' changed to 'monoclinic'
according to '/home/saulius/struct/CIF-dictionaries/cif_core.dic'
dictionary named 'cif_core.dic' version 2.4.1 from 2010-06-29.

Automatic conversion script
Id: cif_fix_enum 1555 2011-01-17 13:19:09Z saulius 
;
_cod_original_cell_volume 2002.7(5)
_cod_original_sg_symbol_H-M C2
_cod_database_code 7205069

loop_
_symmetry_equiv_pos_as_xyz
'x, y, z'
'-x, y, -z'
'x+1/2, y+1/2, z'
'-x+1/2, y+1/2, -z'

loop_
_atom_site_label
_atom_site_type_symbol
_atom_site_fract_x
_atom_site_fract_y
_atom_site_fract_z
_atom_site_U_iso_or_equiv
_atom_site_adp_type
_atom_site_occupancy
_atom_site_symmetry_multiplicity
_atom_site_calc_flag
_atom_site_refinement_flags
_atom_site_disorder_assembly
_atom_site_disorder_group
C1 C 0.4093(4) 0.1447(10) 0.7380(5) 0.0371(15) Uani 1 1 d . . .
C2 C 0.3685(4) 0.1920(9) 0.7862(5) 0.0352(15) Uani 1 1 d . . .
H2 H 0.3961 0.1939 0.8509 0.042 Uiso 1 1 calc R . .
C3 C 0.2881(4) 0.2354(9) 0.7388(5) 0.0298(13) Uani 1 1 d . . .
C4 C 0.2452(4) 0.2362(10) 0.6395(5) 0.0358(17) Uani 1 1 d . . .
H4 H 0.1909 0.2686 0.6072 0.043 Uiso 1 1 calc R . .
C5 C 0.2857(4) 0.1879(9) 0.5919(5) 0.0328(14) Uani 1 1 d . . .
C6 C 0.3671(4) 0.1382(10) 0.6416(4) 0.0317(13) Uani 1 1 d . . .
H6 H 0.3934 0.1002 0.6096 0.038 Uiso 1 1 calc R . .
C7 C 0.2422(4) 0.1860(10) 0.4872(5) 0.0327(15) Uani 1 1 d . . .
C8 C 0.1605(4) 0.1483(10) 0.4398(5) 0.0344(15) Uani 1 1 d . . .
H8 H 0.1332 0.1253 0.4726 0.041 Uiso 1 1 calc R . .
C9 C 0.1195(4) 0.1448(11) 0.3444(5) 0.0419(17) Uani 1 1 d . . .
H9 H 0.0644 0.1199 0.3132 0.050 Uiso 1 1 calc R . .
C10 C 0.1583(4) 0.1774(10) 0.2944(5) 0.0383(17) Uani 1 1 d . . .
C11 C 0.2399(5) 0.2151(10) 0.3432(5) 0.0382(17) Uani 1 1 d . . .
H11 H 0.2674 0.2373 0.3106 0.046 Uiso 1 1 calc R . .
C12 C 0.2813(4) 0.2205(10) 0.4378(4) 0.0364(16) Uani 1 1 d . . .
H12 H 0.3362 0.2478 0.4689 0.044 Uiso 1 1 calc R . .
C13 C 0.4976(4) 0.0903(9) 0.7899(5) 0.0335(15) Uani 1 1 d . . .
C14 C 0.1128(4) 0.1667(9) 0.1914(5) 0.0318(15) Uani 1 1 d . . .
C15 C 0.2444(4) 0.3043(11) 0.7879(5) 0.0386(16) Uani 1 1 d . . .
Cd1 Cd 0.65295(3) -0.03663(6) 0.85819(3) 0.03279(12) Uani 1 1 d . . .
Cd2 Cd 0.0000 0.12198(8) 0.0000 0.03379(18) Uani 1 2 d S . .
O1 O 0.5278(3) 0.0285(6) 0.7427(3) 0.0312(10) Uani 1 1 d . . .
O2 O 0.5368(3) 0.1020(7) 0.8752(3) 0.0334(10) Uani 1 1 d . . .
O3 O 0.2756(2) 0.2847(7) 0.8740(3) 0.0322(10) Uani 1 1 d . . .
O4 O 0.1736(3) 0.3640(6) 0.7398(3) 0.0372(11) Uani 1 1 d . . .
O5 O 0.0363(2) 0.1447(7) 0.1495(3) 0.0352(11) Uani 1 1 d . . .
O6 O 0.1495(2) 0.1775(6) 0.1449(3) 0.0302(10) Uani 1 1 d . . .
O7 O 0.6079(3) -0.3228(6) 0.8664(4) 0.0387(12) Uani 1 1 d . . .
H7B H 0.5878 -0.3203 0.9025 0.046 Uiso 1 1 d R . .
H7C H 0.5720 -0.3564 0.8125 0.046 Uiso 1 1 d R . .
O8 O 0.7287(3) 0.0018(7) 1.0140(3) 0.0477(14) Uani 1 1 d . . .
H8A H 0.7760 -0.0389 1.0320 0.072 Uiso 1 1 d R . .
H8B H 0.7312 0.1144 1.0275 0.072 Uiso 1 1 d R . .
O9 O 0.7126(3) 0.2354(6) 0.8533(3) 0.0353(11) Uani 1 1 d . . .
H9B H 0.6883 0.3368 0.8346 0.042 Uiso 1 1 d R . .
H9A H 0.7627 0.2180 0.8730 0.042 Uiso 1 1 d R . .
O10 O -0.0832(3) -0.0928(7) 0.0124(4) 0.0454(14) Uani 1 1 d . . .
H10A H -0.0663 -0.1989 0.0099 0.054 Uiso 1 1 d R . .
H10C H -0.1312 -0.0795 -0.0320 0.054 Uiso 1 1 d R . .
O11 O 0.0000 0.4283(9) 0.0000 0.0405(17) Uani 1 2 d S . .
H11A H 0.0395 0.4670 -0.0059 0.049 Uiso 0.50 1 d PR . .
H11C H 0.0046 0.4670 0.0509 0.049 Uiso 0.50 1 d PR . .
O12 O 0.6034(3) 0.4347(8) 0.7145(4) 0.0495(14) Uani 1 1 d . . .
H12A H 0.6249 0.5348 0.7121 0.059 Uiso 1 1 d R . .
H12B H 0.5870 0.3773 0.6636 0.059 Uiso 1 1 d R . .
O13 O 0.5180(7) 0.1931(15) 0.5589(8) 0.051(3) Uani 0.50 1 d P . .
H13D H 0.5307 0.1186 0.6034 0.061 Uiso 0.50 1 d PR . .
H13A H 0.4810 0.1470 0.5088 0.061 Uiso 0.50 1 d PR . .
O14 O 0.5306(3) 0.7698(8) 0.5779(4) 0.0560(16) Uani 1 1 d . . .
H14D H 0.5144 0.6850 0.5998 0.067 Uiso 1 1 d R . .
H14B H 0.5647 0.8358 0.6221 0.067 Uiso 1 1 d R . .

loop_
_atom_site_aniso_label
_atom_site_aniso_U_11
_atom_site_aniso_U_22
_atom_site_aniso_U_33
_atom_site_aniso_U_23
_atom_site_aniso_U_13
_atom_site_aniso_U_12
C1 0.028(3) 0.045(4) 0.031(4) 0.001(3) 0.009(3) -0.001(3)
C2 0.034(4) 0.035(4) 0.032(4) -0.002(3) 0.013(3) -0.006(3)
C3 0.035(3) 0.033(3) 0.031(3) -0.009(3) 0.023(3) -0.010(3)
C4 0.026(3) 0.035(4) 0.028(4) 0.002(3) -0.001(3) 0.009(3)
C5 0.028(3) 0.032(3) 0.028(3) -0.007(3) 0.006(3) -0.011(3)
C6 0.035(3) 0.046(4) 0.023(3) 0.002(3) 0.020(3) 0.010(3)
C7 0.017(3) 0.043(4) 0.030(4) -0.002(3) 0.005(3) 0.010(3)
C8 0.034(3) 0.040(4) 0.029(3) -0.006(3) 0.015(3) 0.011(3)
C9 0.030(3) 0.048(4) 0.040(4) -0.011(3) 0.011(3) -0.011(3)
C10 0.025(3) 0.044(4) 0.035(4) -0.005(3) 0.006(3) -0.001(3)
C11 0.041(4) 0.043(4) 0.030(4) -0.003(3) 0.016(3) -0.013(3)
C12 0.039(4) 0.047(4) 0.015(3) 0.002(3) 0.006(3) -0.001(3)
C13 0.039(3) 0.032(4) 0.023(3) 0.005(3) 0.010(3) 0.014(3)
C14 0.020(3) 0.026(4) 0.040(4) 0.004(3) 0.008(3) -0.001(2)
C15 0.029(3) 0.056(5) 0.037(4) -0.006(4) 0.021(3) 0.005(3)
Cd1 0.0321(2) 0.0311(2) 0.0285(2) -0.0010(2) 0.00955(19) 0.0030(2)
Cd2 0.0341(4) 0.0282(4) 0.0338(4) 0.000 0.0126(3) 0.000
O1 0.037(2) 0.038(2) 0.025(2) 0.0109(17) 0.020(2) 0.0039(18)
O2 0.025(2) 0.039(3) 0.024(2) 0.003(2) 0.0019(19) 0.0071(19)
O3 0.027(2) 0.044(3) 0.021(2) -0.010(2) 0.0076(18) -0.007(2)
O4 0.038(3) 0.032(3) 0.034(3) -0.001(2) 0.012(2) 0.011(2)
O5 0.018(2) 0.040(3) 0.032(2) -0.008(2) 0.0004(18) -0.0036(19)
O6 0.0207(19) 0.034(3) 0.031(2) 0.0027(18) 0.0091(19) 0.0014(17)
O7 0.043(3) 0.035(3) 0.039(3) 0.017(2) 0.021(2) 0.001(2)
O8 0.037(3) 0.056(4) 0.035(3) -0.009(2) 0.005(2) 0.013(2)
O9 0.041(3) 0.036(3) 0.034(3) -0.012(2) 0.022(2) -0.001(2)
O10 0.045(3) 0.040(3) 0.033(3) 0.001(2) 0.005(2) -0.020(2)
O11 0.056(4) 0.034(4) 0.049(4) 0.000 0.039(4) 0.000
O12 0.051(3) 0.038(3) 0.047(3) 0.008(3) 0.014(2) 0.018(3)
O13 0.032(5) 0.049(6) 0.040(6) 0.022(5) -0.006(5) 0.011(5)
O14 0.045(3) 0.048(3) 0.044(4) 0.003(3) -0.002(3) 0.012(3)

loop_
_atom_type_symbol
_atom_type_description
_atom_type_scat_dispersion_real
_atom_type_scat_dispersion_imag
_atom_type_scat_source
C C 0.0033 0.0016 'International Tables Vol C Tables 4.2.6.8 and 6.1.1.4'
H H 0.0000 0.0000 'International Tables Vol C Tables 4.2.6.8 and 6.1.1.4'
O O 0.0106 0.0060 'International Tables Vol C Tables 4.2.6.8 and 6.1.1.4'
Cd Cd -0.8075 1.2024 'International Tables Vol C Tables 4.2.6.8 and 6.1.1.4'

loop_
_geom_angle_atom_site_label_1
_geom_angle_atom_site_label_2
_geom_angle_atom_site_label_3
_geom_angle
_geom_angle_site_symmetry_1
_geom_angle_site_symmetry_3
_geom_angle_publ_flag
C6 C1 C2 119.4(6) . . ?
C6 C1 C13 119.8(6) . . ?
C2 C1 C13 120.8(6) . . ?
C3 C2 C1 120.3(6) . . ?
C3 C2 H2 119.8 . . ?
C1 C2 H2 119.8 . . ?
C2 C3 C4 120.4(6) . . ?
C2 C3 C15 121.7(6) . . ?
C4 C3 C15 117.5(6) . . ?
C5 C4 C3 119.1(6) . . ?
C5 C4 H4 120.5 . . ?
C3 C4 H4 120.5 . . ?
C4 C5 C6 119.7(7) . . ?
C4 C5 C7 120.6(6) . . ?
C6 C5 C7 119.8(6) . . ?
C1 C6 C5 121.0(6) . . ?
C1 C6 H6 119.5 . . ?
C5 C6 H6 119.5 . . ?
C12 C7 C8 119.1(7) . . ?
C12 C7 C5 122.0(6) . . ?
C8 C7 C5 118.9(7) . . ?
C9 C8 C7 120.1(7) . . ?
C9 C8 H8 119.9 . . ?
C7 C8 H8 119.9 . . ?
C10 C9 C8 121.2(6) . . ?
C10 C9 H9 119.4 . . ?
C8 C9 H9 119.4 . . ?
C9 C10 C11 117.7(7) . . ?
C9 C10 C14 119.9(6) . . ?
C11 C10 C14 122.4(7) . . ?
C12 C11 C10 121.8(7) . . ?
C12 C11 H11 119.1 . . ?
C10 C11 H11 119.1 . . ?
C11 C12 C7 120.1(7) . . ?
C11 C12 H12 120.0 . . ?
C7 C12 H12 120.0 . . ?
O2 C13 O1 122.1(6) . . ?
O2 C13 C1 120.6(6) . . ?
O1 C13 C1 117.3(6) . . ?
O6 C14 O5 119.7(6) . . ?
O6 C14 C10 120.5(5) . . ?
O5 C14 C10 119.8(6) . . ?
O3 C15 O4 121.5(6) . . ?
O3 C15 C3 119.6(6) . . ?
O4 C15 C3 118.6(6) . . ?
O1 Cd1 O8 138.92(17) . . ?
O1 Cd1 O4 84.03(16) . 3_545 ?
O8 Cd1 O4 136.77(18) . 3_545 ?
O1 Cd1 O7 88.54(17) . . ?
O8 Cd1 O7 95.38(19) . . ?
O4 Cd1 O7 89.12(18) 3_545 . ?
O1 Cd1 O9 96.87(17) . . ?
O8 Cd1 O9 83.30(19) . . ?
O4 Cd1 O9 87.31(17) 3_545 . ?
O7 Cd1 O9 173.17(18) . . ?
O1 Cd1 O2 53.24(14) . . ?
O8 Cd1 O2 85.86(16) . . ?
O4 Cd1 O2 137.27(16) 3_545 . ?
O7 Cd1 O2 89.45(17) . . ?
O9 Cd1 O2 97.11(16) . . ?
O1 Cd1 O3 136.16(15) . 3_545 ?
O8 Cd1 O3 84.79(15) . 3_545 ?
O4 Cd1 O3 53.10(15) 3_545 3_545 ?
O7 Cd1 O3 82.75(16) . 3_545 ?
O9 Cd1 O3 90.46(16) . 3_545 ?
O2 Cd1 O3 167.20(14) . 3_545 ?
O5 Cd2 O5 171.4(3) . 2 ?
O5 Cd2 O11 85.69(13) . . ?
O5 Cd2 O11 85.69(13) 2 . ?
O5 Cd2 O10 107.25(18) . 2 ?
O5 Cd2 O10 78.81(18) 2 2 ?
O11 Cd2 O10 133.00(15) . 2 ?
O5 Cd2 O10 78.81(18) . . ?
O5 Cd2 O10 107.25(18) 2 . ?
O11 Cd2 O10 133.00(15) . . ?
O10 Cd2 O10 94.0(3) 2 . ?
C13 O1 Cd1 99.4(4) . . ?
C13 O2 Cd1 85.3(4) . . ?
C15 O3 Cd1 85.7(4) . 3_455 ?
C15 O4 Cd1 98.6(4) . 3_455 ?
C14 O5 Cd2 105.3(4) . . ?
Cd1 O7 H7B 109.3 . . ?
Cd1 O7 H7C 109.5 . . ?
H7B O7 H7C 109.5 . . ?
Cd1 O8 H8A 109.1 . . ?
Cd1 O8 H8B 109.9 . . ?
H8A O8 H8B 109.5 . . ?
Cd1 O9 H9B 125.3 . . ?
Cd1 O9 H9A 109.4 . . ?
H9B O9 H9A 125.3 . . ?
Cd2 O10 H10A 109.2 . . ?
Cd2 O10 H10C 109.6 . . ?
H10A O10 H10C 109.5 . . ?
Cd2 O11 H11A 109.5 . . ?
Cd2 O11 H11C 109.5 . . ?
H11A O11 H11C 109.5 . . ?
H12A O12 H12B 109.5 . . ?
O13 O13 H13D 140.0 2_656 . ?
O13 O13 H13A 38.5 2_656 . ?
H13D O13 H13A 109.5 . . ?
H14D O14 H14B 109.5 . . ?

loop_
_geom_bond_atom_site_label_1
_geom_bond_atom_site_label_2
_geom_bond_distance
_geom_bond_site_symmetry_2
_geom_bond_publ_flag
C1 C6 1.388(9) . ?
C1 C2 1.400(10) . ?
C1 C13 1.516(9) . ?
C2 C3 1.368(10) . ?
C2 H2 0.9300 . ?
C3 C4 1.429(10) . ?
C3 C15 1.503(8) . ?
C4 C5 1.386(11) . ?
C4 H4 0.9300 . ?
C5 C6 1.397(9) . ?
C5 C7 1.508(10) . ?
C6 H6 0.9300 . ?
C7 C12 1.368(11) . ?
C7 C8 1.380(9) . ?
C8 C9 1.373(10) . ?
C8 H8 0.9300 . ?
C9 C10 1.371(11) . ?
C9 H9 0.9300 . ?
C10 C11 1.379(10) . ?
C10 C14 1.483(10) . ?
C11 C12 1.363(10) . ?
C11 H11 0.9300 . ?
C12 H12 0.9300 . ?
C13 O2 1.232(8) . ?
C13 O1 1.255(8) . ?
C14 O6 1.266(8) . ?
C14 O5 1.278(7) . ?
C15 O3 1.251(8) . ?
C15 O4 1.257(8) . ?
Cd1 O1 2.252(5) . ?
Cd1 O8 2.267(5) . ?
Cd1 O4 2.292(5) 3_545 ?
Cd1 O7 2.295(4) . ?
Cd1 O9 2.314(5) . ?
Cd1 O2 2.564(4) . ?
Cd1 O3 2.572(4) 3_545 ?
Cd2 O5 2.219(5) . ?
Cd2 O5 2.219(5) 2 ?
Cd2 O11 2.246(6) . ?
Cd2 O10 2.309(5) 2 ?
Cd2 O10 2.309(5) . ?
O3 Cd1 2.572(4) 3_455 ?
O4 Cd1 2.292(5) 3_455 ?
O7 H7B 0.8500 . ?
O7 H7C 0.8501 . ?
O8 H8A 0.8499 . ?
O8 H8B 0.8500 . ?
O9 H9B 0.8500 . ?
O9 H9A 0.8500 . ?
O10 H10A 0.8500 . ?
O10 H10C 0.8500 . ?
O11 H11A 0.8499 . ?
O11 H11C 0.8500 . ?
O12 H12A 0.8499 . ?
O12 H12B 0.8501 . ?
O13 O13 1.72(2) 2_656 ?
O13 H13D 0.8499 . ?
O13 H13A 0.8500 . ?
O14 H14D 0.8500 . ?
O14 H14B 0.8500 . ?
